data_2213254
loop_
_publ_author_name
'\<Svorc, \<Lubom\'ir'
'Vr\'abel, Viktor'
'Ko\<z\'i\<sek, Jozef'
'Marchal\'in, \<Stefan'
'\<Saf\'a\<r Peter'

_publ_section_title
;Dimethyl
 2-[(<i>E</i>)-(hydroxyimino)methyl]-6-methyl-4-(2-thienyl)-1,4-dihydropyridine-3,5-dicarboxylate
;
_journal_coeditor_code CS2032
_journal_issue 5
_journal_name_full 'Acta Crystallographica Section E'
_journal_page_first o2240
_journal_page_last o2242
_journal_paper_doi 10.1107/S1600536807014122
_journal_volume 63
_journal_year 2007
_chemical_formula_iupac 'C15 H16 N2 O5 S'
_chemical_formula_moiety 'C15 H16 N2 O5 S'
_chemical_formula_sum 'C15 H16 N2 O5 S'
_chemical_formula_weight 336.36
_chemical_name_systematic
;
Dimethyl 2-[(E)-(hydroxyimino)methyl]-6-methyl-4-(2-thienyl)-
1,4-dihydropyridine-3,5-dicarboxylate
;
_space_group_IT_number 19
_symmetry_cell_setting orthorhombic
_symmetry_space_group_name_Hall 'P 2ac 2ab'
_symmetry_space_group_name_H-M 'P 21 21 21'
_atom_sites_solution_hydrogens geom
_atom_sites_solution_primary direct
_atom_sites_solution_secondary difmap
_audit_creation_method SHELXL-97
_cell_angle_alpha 90.00
_cell_angle_beta 90.00
_cell_angle_gamma 90.00
_cell_formula_units_Z 4
_cell_length_a 8.3272(2)
_cell_length_b 10.0252(2)
_cell_length_c 19.1730(4)
_cell_measurement_reflns_used 14100
_cell_measurement_temperature 295
_cell_measurement_theta_max 28.92
_cell_measurement_theta_min 3.18
_cell_volume 1600.60(6)
_computing_cell_refinement
;
CrysAlis RED (Oxford Diffraction, 2006)
;
_computing_data_collection
;
CrysAlis CCD (Oxford Diffraction, 2006)
;
_computing_data_reduction
;
CrysAlis RED
;
_computing_molecular_graphics 'DIAMOND (Brandenburg, 2002)'
_computing_publication_material SHELXL97
_computing_structure_refinement 'SHELXL97 (Sheldrick, 1997)'
_computing_structure_solution 'SHELXS97 (Sheldrick, 1997)'
_diffrn_ambient_temperature 295
_diffrn_detector_area_resol_mean 10.4340
_diffrn_measured_fraction_theta_full 0.99
_diffrn_measured_fraction_theta_max 0.99
_diffrn_measurement_device_type 'Oxford Diffraction Gemini R CCD'
_diffrn_measurement_method
;
Rotation method data acquisition using \w and \f
;
_diffrn_radiation_monochromator graphite
_diffrn_radiation_source 'fine-focus sealed tube'
_diffrn_radiation_type MoK\a
_diffrn_radiation_wavelength 0.71073
_diffrn_reflns_av_R_equivalents 0.0255
_diffrn_reflns_av_sigmaI/netI 0.0445
_diffrn_reflns_limit_h_max 11
_diffrn_reflns_limit_h_min -11
_diffrn_reflns_limit_k_max 13
_diffrn_reflns_limit_k_min -12
_diffrn_reflns_limit_l_max 25
_diffrn_reflns_limit_l_min -25
_diffrn_reflns_number 31461
_diffrn_reflns_theta_full 29.01
_diffrn_reflns_theta_max 29.01
_diffrn_reflns_theta_min 3.24
_diffrn_standards_decay_% 0
_diffrn_standards_number 0
_exptl_absorpt_coefficient_mu 0.229
_exptl_absorpt_correction_T_max 0.93404
_exptl_absorpt_correction_T_min 0.92903
_exptl_absorpt_correction_type analytical
_exptl_absorpt_process_details '(Clark & Reid, 1995)'
_exptl_crystal_colour yellow
_exptl_crystal_density_diffrn 1.396
_exptl_crystal_density_method 'not measured'
_exptl_crystal_description block
_exptl_crystal_F_000 704
_exptl_crystal_size_max 0.4
_exptl_crystal_size_mid 0.3
_exptl_crystal_size_min 0.3
_refine_diff_density_max 0.215
_refine_diff_density_min -0.166
_refine_ls_abs_structure_details 'Flack (1983), 1539 Friedel pairs????'
_refine_ls_abs_structure_Flack 0.03(8)
_refine_ls_extinction_method none
_refine_ls_goodness_of_fit_ref 1.004
_refine_ls_hydrogen_treatment constr
_refine_ls_matrix_type full
_refine_ls_number_parameters 248
_refine_ls_number_reflns 3981
_refine_ls_number_restraints 10
_refine_ls_restrained_S_all 1.006
_refine_ls_R_factor_all 0.0571
_refine_ls_R_factor_gt 0.0344
_refine_ls_shift/su_max 0.000
_refine_ls_shift/su_mean 0.000
_refine_ls_structure_factor_coef Fsqd
_refine_ls_weighting_details 'calc w=1/[\s^2^(Fo^2^)+(0.0499P)^2^] where P=(Fo^2^+2Fc^2^)/3'
_refine_ls_weighting_scheme calc
_refine_ls_wR_factor_gt 0.0795
_refine_ls_wR_factor_ref 0.0850
_reflns_number_gt 2676
_reflns_number_total 3981
_reflns_threshold_expression F^2^>2\s(F^2^)
_cod_data_source_file cs2032.cif
_cod_data_source_block I
_cod_database_code 2213254
_cod_database_fobs_code 2213254

loop_
_symmetry_equiv_pos_as_xyz
'x, y, z'
'-x+1/2, -y, z+1/2'
'x+1/2, -y+1/2, -z'
'-x, y+1/2, -z+1/2'

loop_
_atom_site_type_symbol
_atom_site_label
_atom_site_fract_x
_atom_site_fract_y
_atom_site_fract_z
_atom_site_U_iso_or_equiv
_atom_site_adp_type
_atom_site_calc_flag
_atom_site_refinement_flags
_atom_site_occupancy
_atom_site_disorder_assembly
_atom_site_disorder_group
S S41 0.3184(4) 0.5431(2) 0.73281(10) 0.0562(5) Uani d PD 0.5039(14) A 2
C C44 0.2280(18) 0.4980(8) 0.8085(4) 0.081(4) Uani d PD 0.5039(14) A 2
H H44 0.1743 0.5612 0.8354 0.097 Uiso calc PR 0.5039(14) A 2
C C43 0.2346(12) 0.3735(5) 0.8288(4) 0.051(3) Uani d PD 0.4961(14) A 2
H H43 0.2013 0.3370 0.8710 0.061 Uiso calc PR 0.4961(14) A 2
C C42 0.3051(12) 0.3072(5) 0.7706(3) 0.056(3) Uani d PD 0.4961(14) A 2
H H42 0.3140 0.2148 0.7707 0.068 Uiso calc PR 0.4961(14) A 2
S S42 0.2977(3) 0.26033(17) 0.77421(9) 0.0471(4) Uani d PD 0.4961(14) A 1
C C72 0.3292(15) 0.5001(5) 0.7404(4) 0.074(4) Uani d PD 0.5039(14) A 1
H H72 0.3539 0.5763 0.7149 0.089 Uiso calc PR 0.5039(14) A 1
C C74 0.2583(16) 0.5089(6) 0.8074(5) 0.050(2) Uani d PD 0.5039(14) A 1
H H74 0.2355 0.5861 0.8324 0.060 Uiso calc PR 0.5039(14) A 1
C C73 0.2315(14) 0.3858(6) 0.8267(4) 0.085(5) Uani d PD 0.4961(14) A 1
H H73 0.1777 0.3672 0.8681 0.103 Uiso calc PR 0.4961(14) A 1
C C2 0.23476(18) 0.37497(16) 0.55166(7) 0.0374(4) Uani d . 1 . .
C C3 0.29981(18) 0.28708(14) 0.59697(7) 0.0335(3) Uani d . 1 . .
C C4 0.43168(18) 0.33405(14) 0.64630(7) 0.0325(3) Uani d . 1 A .
H H4 0.5035 0.2586 0.6554 0.039 Uiso calc R 1 . .
C C5 0.52919(18) 0.44418(13) 0.61229(7) 0.0310(3) Uani d . 1 . .
C C6 0.45452(18) 0.52759(14) 0.56713(7) 0.0344(3) Uani d . 1 . .
C C21 0.5229(2) 0.64834(15) 0.53621(8) 0.0431(4) Uani d . 1 . .
H H21A 0.6263 0.6761 0.5475 0.052 Uiso calc R 1 . .
C C31 0.69960(19) 0.45773(15) 0.62918(7) 0.0364(4) Uani d . 1 . .
C C32 0.9153(2) 0.3692(2) 0.69486(12) 0.0727(6) Uani d . 1 . .
H H32A 0.9346 0.3051 0.7311 0.109 Uiso calc R 1 . .
H H32B 0.9424 0.4567 0.7114 0.109 Uiso calc R 1 . .
H H32C 0.9801 0.3479 0.6550 0.109 Uiso calc R 1 . .
C C41 0.35945(17) 0.37803(16) 0.71510(7) 0.0353(4) Uani d D 1 . .
C C51 0.2446(2) 0.14844(17) 0.59951(8) 0.0431(4) Uani d . 1 . .
C C52 0.3055(3) -0.06896(17) 0.64005(12) 0.0712(6) Uani d . 1 . .
H H52A 0.3841 -0.1135 0.6683 0.107 Uiso calc R 1 . .
H H52B 0.3075 -0.1055 0.5938 0.107 Uiso calc R 1 . .
H H52C 0.2008 -0.0815 0.6600 0.107 Uiso calc R 1 . .
C C61 0.0972(2) 0.35111(18) 0.50248(9) 0.0531(5) Uani d . 1 . .
H H61A 0.1062 0.4102 0.4633 0.080 Uiso calc R 1 . .
H H61B -0.0024 0.3676 0.5262 0.080 Uiso calc R 1 . .
H H61C 0.0998 0.2604 0.4865 0.080 Uiso calc R 1 . .
N N1 0.30104(15) 0.49953(12) 0.54632(6) 0.0389(3) Uani d . 1 . .
H H1 0.2437 0.5629 0.5291 0.047 Uiso calc R 1 . .
N N21 0.43786(17) 0.71397(13) 0.49369(7) 0.0447(4) Uani d . 1 . .
O O21 0.51685(15) 0.82638(12) 0.46958(8) 0.0694(4) Uani d . 1 . .
H H21 0.4588 0.8664 0.4421 0.104 Uiso calc R 1 . .
O O31 0.79165(14) 0.54034(13) 0.60700(6) 0.0575(3) Uani d . 1 . .
O O32 0.74710(14) 0.36593(13) 0.67536(6) 0.0535(3) Uani d . 1 . .
O O51 0.1249(2) 0.10426(13) 0.57386(10) 0.0993(6) Uani d . 1 . .
O O52 0.34177(15) 0.07138(10) 0.63715(6) 0.0513(3) Uani d . 1 . .

loop_
_atom_site_aniso_label
_atom_site_aniso_U_11
_atom_site_aniso_U_22
_atom_site_aniso_U_33
_atom_site_aniso_U_12
_atom_site_aniso_U_13
_atom_site_aniso_U_23
S41 0.0692(9) 0.0508(9) 0.0485(8) -0.0062(8) 0.0127(8) -0.0103(7)
C44 0.060(6) 0.144(11) 0.038(5) 0.005(5) 0.003(4) -0.023(5)
C43 0.060(7) 0.035(3) 0.059(6) -0.008(3) 0.009(5) -0.004(3)
C42 0.069(4) 0.032(4) 0.069(4) -0.001(3) -0.016(3) 0.005(3)
S42 0.0575(8) 0.0459(10) 0.0379(6) -0.0037(8) 0.0082(5) 0.0094(6)
C72 0.077(5) 0.080(7) 0.065(4) -0.021(5) -0.008(3) 0.026(4)
C74 0.057(5) 0.034(3) 0.058(5) -0.012(2) 0.000(3) -0.001(3)
C73 0.055(8) 0.181(11) 0.020(4) 0.002(7) -0.001(4) 0.023(5)
C2 0.0333(8) 0.0388(9) 0.0402(8) -0.0010(7) -0.0045(7) -0.0041(7)
C3 0.0299(8) 0.0368(8) 0.0339(7) -0.0009(7) -0.0009(7) -0.0036(6)
C4 0.0254(8) 0.0328(7) 0.0394(8) 0.0014(6) -0.0025(6) 0.0024(6)
C5 0.0271(7) 0.0338(7) 0.0321(7) -0.0011(6) 0.0008(6) -0.0013(6)
C6 0.0326(9) 0.0330(8) 0.0377(8) 0.0009(7) -0.0017(6) -0.0027(7)
C21 0.0346(9) 0.0414(9) 0.0535(10) -0.0032(8) -0.0079(8) 0.0098(8)
C31 0.0306(8) 0.0414(9) 0.0372(8) 0.0009(8) 0.0015(7) 0.0014(7)
C32 0.0336(10) 0.1039(16) 0.0806(14) -0.0013(10) -0.0163(10) 0.0258(13)
C41 0.0300(8) 0.0378(9) 0.0381(9) -0.0043(7) -0.0060(7) 0.0033(8)
C51 0.0453(10) 0.0402(9) 0.0438(9) -0.0077(8) -0.0054(8) -0.0028(8)
C52 0.0933(16) 0.0388(10) 0.0814(13) -0.0066(11) -0.0066(13) 0.0082(9)
C61 0.0491(11) 0.0516(10) 0.0585(11) -0.0078(9) -0.0219(8) 0.0010(9)
N1 0.0331(7) 0.0351(7) 0.0484(7) 0.0015(6) -0.0121(6) 0.0064(5)
N21 0.0426(8) 0.0375(7) 0.0540(8) -0.0025(7) -0.0056(7) 0.0109(6)
O21 0.0488(8) 0.0551(7) 0.1042(11) -0.0143(6) -0.0228(8) 0.0401(7)
O31 0.0320(6) 0.0622(8) 0.0784(8) -0.0107(6) -0.0006(6) 0.0270(7)
O32 0.0310(6) 0.0660(8) 0.0634(8) -0.0025(6) -0.0083(5) 0.0251(7)
O51 0.1033(12) 0.0546(8) 0.1399(13) -0.0350(8) -0.0680(11) 0.0219(9)
O52 0.0550(8) 0.0345(6) 0.0645(7) -0.0021(5) -0.0071(6) 0.0084(5)

loop_
_atom_type_symbol
_atom_type_description
_atom_type_scat_dispersion_real
_atom_type_scat_dispersion_imag
_atom_type_scat_source
C C 0.0033 0.0016 'International Tables Vol C Tables 4.2.6.8 and 6.1.1.4'
H H 0.0000 0.0000 'International Tables Vol C Tables 4.2.6.8 and 6.1.1.4'
N N 0.0061 0.0033 'International Tables Vol C Tables 4.2.6.8 and 6.1.1.4'
O O 0.0106 0.0060 'International Tables Vol C Tables 4.2.6.8 and 6.1.1.4'
S S 0.1246 0.1234 'International Tables Vol C Tables 4.2.6.8 and 6.1.1.4'

loop_
_geom_angle_atom_site_label_1
_geom_angle_atom_site_label_2
_geom_angle_atom_site_label_3
_geom_angle
C44 S41 C41 90.0(3)
C43 C44 S41 119.3(6)
C43 C44 H44 120.4
S41 C44 H44 120.4
C44 C43 C42 103.3(6)
C44 C43 H43 128.4
C42 C43 H43 128.4
C41 C42 C43 120.5(4)
C41 C42 H42 119.7
C43 C42 H42 119.7
C73 S42 C41 88.8(2)
C41 C72 C74 117.6(6)
C41 C72 H72 121.2
C74 C72 H72 121.2
C73 C74 C72 105.6(6)
C73 C74 H74 127.2
C72 C74 H74 127.2
C74 C73 S42 118.4(5)
C74 C73 H73 120.8
S42 C73 H73 120.8
C3 C2 N1 118.78(13)
C3 C2 C61 127.26(15)
N1 C2 C61 113.92(13)
C2 C3 C51 120.97(13)
C2 C3 C4 119.12(13)
C51 C3 C4 119.91(12)
C41 C4 C5 112.00(12)
C41 C4 C3 110.13(11)
C5 C4 C3 110.10(11)
C41 C4 H4 108.2
C5 C4 H4 108.2
C3 C4 H4 108.2
C6 C5 C31 121.99(14)
C6 C5 C4 118.55(13)
C31 C5 C4 119.45(13)
C5 C6 N1 119.23(13)
C5 C6 C21 126.22(14)
N1 C6 C21 114.55(13)
N21 C21 C6 118.26(15)
N21 C21 H21A 120.9
C6 C21 H21A 120.9
O31 C31 O32 121.21(14)
O31 C31 C5 127.06(14)
O32 C31 C5 111.71(13)
O32 C32 H32A 109.5
O32 C32 H32B 109.5
H32A C32 H32B 109.5
O32 C32 H32C 109.5
H32A C32 H32C 109.5
H32B C32 H32C 109.5
C72 C41 C42 97.5(4)
C72 C41 C4 131.0(4)
C42 C41 C4 131.5(2)
C72 C41 S42 109.4(4)
C42 C41 S42 12.0(2)
C4 C41 S42 119.61(12)
C72 C41 S41 9.9(4)
C42 C41 S41 106.3(3)
C4 C41 S41 121.98(12)
S42 C41 S41 118.10(12)
O51 C51 O52 120.95(16)
O51 C51 C3 126.79(16)
O52 C51 C3 112.21(13)
O52 C52 H52A 109.5
O52 C52 H52B 109.5
H52A C52 H52B 109.5
O52 C52 H52C 109.5
H52A C52 H52C 109.5
H52B C52 H52C 109.5
C2 C61 H61A 109.5
C2 C61 H61B 109.5
H61A C61 H61B 109.5
C2 C61 H61C 109.5
H61A C61 H61C 109.5
H61B C61 H61C 109.5
C6 N1 C2 122.84(12)
C6 N1 H1 118.6
C2 N1 H1 118.6
C21 N21 O21 111.88(13)
N21 O21 H21 109.5
C31 O32 C32 116.16(14)
C51 O52 C52 117.42(15)

loop_
_geom_bond_atom_site_label_1
_geom_bond_atom_site_label_2
_geom_bond_distance
S41 C44 1.697(5)
S41 C41 1.724(2)
C44 C43 1.309(5)
C44 H44 0.9300
C43 C42 1.424(4)
C43 H43 0.9300
C42 C41 1.357(4)
C42 H42 0.9300
S42 C73 1.703(5)
S42 C41 1.7149(19)
C72 C41 1.341(4)
C72 C74 1.416(5)
C72 H72 0.9300
C74 C73 1.307(5)
C74 H74 0.9300
C73 H73 0.9300
C2 C3 1.351(2)
C2 N1 1.3691(19)
C2 C61 1.503(2)
C3 C51 1.465(2)
C3 C4 1.524(2)
C4 C41 1.515(2)
C4 C5 1.518(2)
C4 H4 0.9800
C5 C6 1.355(2)
C5 C31 1.462(2)
C6 N1 1.3681(19)
C6 C21 1.463(2)
C21 N21 1.265(2)
C21 H21A 0.9300
C31 O31 1.2059(18)
C31 O32 1.3369(18)
C32 O32 1.450(2)
C32 H32A 0.9600
C32 H32B 0.9600
C32 H32C 0.9600
C51 O51 1.197(2)
C51 O52 1.3312(19)
C52 O52 1.440(2)
C52 H52A 0.9600
C52 H52B 0.9600
C52 H52C 0.9600
C61 H61A 0.9600
C61 H61B 0.9600
C61 H61C 0.9600
N1 H1 0.8600
N21 O21 1.3844(17)
O21 H21 0.8200

loop_
_geom_hbond_atom_site_label_D
_geom_hbond_atom_site_label_H
_geom_hbond_atom_site_label_A
_geom_hbond_site_symmetry_A
_geom_hbond_distance_DH
_geom_hbond_distance_HA
_geom_hbond_distance_DA
_geom_hbond_angle_DHA
_geom_hbond_publ_flag
N1 H1 O21 3_466 0.86 2.19 2.956(2) 148 y
O21 H21 O31 3_466 0.82 1.92 2.732(2) 168 y

loop_
_geom_torsion_atom_site_label_1
_geom_torsion_atom_site_label_2
_geom_torsion_atom_site_label_3
_geom_torsion_atom_site_label_4
_geom_torsion
C41 S41 C44 C43 6.6(11)
S41 C44 C43 C42 -7.7(13)
C44 C43 C42 C41 5.7(13)
C41 C72 C74 C73 -3.4(15)
C72 C74 C73 S42 4.8(13)
C41 S42 C73 C74 -4.0(9)
N1 C2 C3 C51 -173.51(14)
C61 C2 C3 C51 4.0(2)
N1 C2 C3 C4 6.9(2)
C61 C2 C3 C4 -175.60(15)
C2 C3 C4 C41 93.03(16)
C51 C3 C4 C41 -86.56(15)
C2 C3 C4 C5 -30.95(18)
C51 C3 C4 C5 149.46(13)
C41 C4 C5 C6 -91.08(15)
C3 C4 C5 C6 31.81(18)
C41 C4 C5 C31 88.67(16)
C3 C4 C5 C31 -148.44(12)
C31 C5 C6 N1 171.40(13)
C4 C5 C6 N1 -8.9(2)
C31 C5 C6 C21 -7.8(2)
C4 C5 C6 C21 171.96(14)
C5 C6 C21 N21 178.60(15)
N1 C6 C21 N21 -0.6(2)
C6 C5 C31 O31 0.4(2)
C4 C5 C31 O31 -179.30(15)
C6 C5 C31 O32 179.28(13)
C4 C5 C31 O32 -0.47(19)
C74 C72 C41 C42 -0.7(13)
C74 C72 C41 C4 179.4(8)
C74 C72 C41 S42 0.7(13)
C74 C72 C41 S41 153(5)
C43 C42 C41 C72 3.1(11)
C43 C42 C41 C4 -177.0(6)
C43 C42 C41 S42 -170(3)
C43 C42 C41 S41 -1.4(10)
C5 C4 C41 C72 21.0(8)
C3 C4 C41 C72 -101.9(7)
C5 C4 C41 C42 -158.9(6)
C3 C4 C41 C42 78.3(6)
C5 C4 C41 S42 -160.47(15)
C3 C4 C41 S42 76.65(18)
C5 C4 C41 S41 26.1(2)
C3 C4 C41 S41 -96.76(19)
C73 S42 C41 C72 1.6(7)
C73 S42 C41 C42 9(3)
C73 S42 C41 C4 -177.2(4)
C73 S42 C41 S41 -3.6(5)
C44 S41 C41 C72 -30(4)
C44 S41 C41 C42 -2.5(7)
C44 S41 C41 C4 173.7(6)
C44 S41 C41 S42 0.1(6)
C2 C3 C51 O51 -14.4(3)
C4 C3 C51 O51 165.22(19)
C2 C3 C51 O52 167.98(14)
C4 C3 C51 O52 -12.43(19)
C5 C6 N1 C2 -19.7(2)
C21 C6 N1 C2 159.62(14)
C3 C2 N1 C6 20.6(2)
C61 C2 N1 C6 -157.19(15)
C6 C21 N21 O21 179.06(13)
O31 C31 O32 C32 -2.1(2)
C5 C31 O32 C32 179.02(16)
O51 C51 O52 C52 5.9(3)
C3 C51 O52 C52 -176.31(16)
